data_4125198
loop_
_publ_author_name
'Mukherjee, Debabrata'
'Osseili, Hassan'
'Spaniol, Thomas P.'
'Okuda, Jun'

_publ_section_title
;
 Alkali Metal Hydridotriphenylborates [(L)M][HBPh3] (M = Li, Na, K):
 Chemoselective Catalysts for Carbonyl and CO2 Hydroboration.
;
_journal_issue 34
_journal_name_full 'Journal of the American Chemical Society'
_journal_page_first 10790
_journal_page_last 10793
_journal_paper_doi 10.1021/jacs.6b06319
_journal_volume 138
_journal_year 2016
_chemical_formula_moiety 'C31 H46 B N4 Na O2'
_chemical_formula_sum 'C31 H46 B N4 Na O2'
_chemical_formula_weight 540.52
_chemical_name_systematic
;
 ?
;
_space_group_crystal_system triclinic
_space_group_IT_number 2
_space_group_name_Hall '-P 1'
_space_group_name_H-M_alt 'P -1'
_symmetry_space_group_name_Hall '-P 1'
_symmetry_space_group_name_H-M 'P -1'
_atom_sites_solution_hydrogens geom
_audit_creation_method SHELXL-2013
_cell_angle_alpha 99.8463(17)
_cell_angle_beta 111.9899(17)
_cell_angle_gamma 112.8622(16)
_cell_formula_units_Z 4
_cell_length_a 13.3224(13)
_cell_length_b 17.0500(17)
_cell_length_c 17.6861(18)
_cell_measurement_reflns_used 3944
_cell_measurement_temperature 100(2)
_cell_measurement_theta_max 21.45
_cell_measurement_theta_min 2.26
_cell_volume 3188.3(6)
_computing_cell_refinement 'Bruker SMART (2001)'
_computing_data_collection 'Bruker SMART (2001)'
_computing_data_reduction 'Bruker SAINT+ (1999)'
_computing_molecular_graphics 'ORTEP-III (Farrugia, 1999)'
_computing_structure_refinement 'SHELXL-2013 (Sheldrick, 2013)'
_computing_structure_solution 'SIR-92 (Altomare 1992)'
_diffrn_ambient_temperature 100(2)
_diffrn_measured_fraction_theta_full 1.001
_diffrn_measured_fraction_theta_max 1.000
_diffrn_measurement_device_type 'Bruker APEX-I CCD'
_diffrn_measurement_method '\w scans'
_diffrn_radiation_monochromator 'multilayer optics'
_diffrn_radiation_source microsource
_diffrn_radiation_type MoK\a
_diffrn_radiation_wavelength 0.71073
_diffrn_reflns_av_R_equivalents 0.0617
_diffrn_reflns_av_unetI/netI 0.1015
_diffrn_reflns_Laue_measured_fraction_full 1.001
_diffrn_reflns_Laue_measured_fraction_max 1.000
_diffrn_reflns_limit_h_max 17
_diffrn_reflns_limit_h_min -17
_diffrn_reflns_limit_k_max 22
_diffrn_reflns_limit_k_min -22
_diffrn_reflns_limit_l_max 22
_diffrn_reflns_limit_l_min -23
_diffrn_reflns_number 31707
_diffrn_reflns_point_group_measured_fraction_full 1.001
_diffrn_reflns_point_group_measured_fraction_max 1.000
_diffrn_reflns_theta_full 25.242
_diffrn_reflns_theta_max 27.557
_diffrn_reflns_theta_min 1.337
_exptl_absorpt_coefficient_mu 0.082
_exptl_absorpt_correction_T_max 0.7456
_exptl_absorpt_correction_T_min 0.6254
_exptl_absorpt_correction_type multi-scan
_exptl_absorpt_process_details 'Sadabs Bruker'
_exptl_crystal_colour colourless
_exptl_crystal_density_diffrn 1.126
_exptl_crystal_description block
_exptl_crystal_F_000 1168
_exptl_crystal_size_max 0.410
_exptl_crystal_size_mid 0.400
_exptl_crystal_size_min 0.380
_refine_diff_density_max 0.563
_refine_diff_density_min -0.325
_refine_diff_density_rms 0.057
_refine_ls_extinction_method none
_refine_ls_goodness_of_fit_ref 1.074
_refine_ls_hydrogen_treatment constr
_refine_ls_matrix_type full
_refine_ls_number_parameters 802
_refine_ls_number_reflns 14640
_refine_ls_number_restraints 0
_refine_ls_restrained_S_all 1.074
_refine_ls_R_factor_all 0.1111
_refine_ls_R_factor_gt 0.0732
_refine_ls_shift/su_max 0.000
_refine_ls_shift/su_mean 0.000
_refine_ls_structure_factor_coef Fsqd
_refine_ls_weighting_details 'w=1/[\s^2^(Fo^2^)+(0.0978P)^2^] where P=(Fo^2^+2Fc^2^)/3'
_refine_ls_weighting_scheme calc
_refine_ls_wR_factor_gt 0.1892
_refine_ls_wR_factor_ref 0.2145
_reflns_Friedel_coverage 0.000
_reflns_number_gt 9345
_reflns_number_total 14640
_reflns_threshold_expression 'I > 2\s(I)'
_cod_data_source_file ja6b06319_si_002.cif
_cod_data_source_block 8
_cod_depositor_comments 'Adding full bibliography for 4125195--4125199.cif.'
_cod_database_code 4125198
_shelx_space_group_comment
;
The symmetry employed for this shelxl refinement is uniquely defined
by the following loop, which should always be used as a source of
symmetry information in preference to the above space-group names.
They are only intended as comments.
;
_shelx_estimated_absorpt_t_min 0.967
_shelx_estimated_absorpt_t_max 0.970
_shelxl_version_number 2013-4

loop_
_space_group_symop_operation_xyz
'x, y, z'
'-x, -y, -z'

loop_
_atom_site_label
_atom_site_type_symbol
_atom_site_fract_x
_atom_site_fract_y
_atom_site_fract_z
_atom_site_U_iso_or_equiv
_atom_site_adp_type
_atom_site_occupancy
_atom_site_site_symmetry_order
_atom_site_calc_flag
_atom_site_refinement_flags_posn
_atom_site_refinement_flags_adp
_atom_site_refinement_flags_occupancy
_atom_site_disorder_assembly
_atom_site_disorder_group
Na1 Na 0.14014(10) 0.97998(7) 0.37967(7) 0.0268(3) Uani 1 1 d . . . . .
O1 O 0.0608(2) 0.89141(14) 0.44362(14) 0.0360(5) Uani 1 1 d . . . . .
O2 O 0.16747(18) 0.82794(12) 0.50919(12) 0.0254(4) Uani 1 1 d . . . . .
N1 N 0.2744(3) 1.13799(16) 0.49216(16) 0.0333(6) Uani 1 1 d . . . . .
N2 N -0.0594(3) 0.9492(2) 0.2645(2) 0.0575(9) Uani 1 1 d . . . . .
N3 N 0.2582(3) 0.93404(19) 0.32296(17) 0.0413(7) Uani 1 1 d . . . . .
N4 N 0.1946(3) 1.07929(18) 0.29960(17) 0.0422(7) Uani 1 1 d . . . . .
B1 B 0.2092(3) 0.7963(2) 0.5885(2) 0.0242(6) Uani 1 1 d . . . . .
C1 C 0.0884(3) 0.8552(2) 0.49619(19) 0.0319(7) Uani 1 1 d . . . . .
H1 H 0.0471 0.8467 0.5302 0.038 Uiso 1 1 calc R U . . .
C2A C 0.2537(10) 1.1594(7) 0.5611(7) 0.083(3) Uani 0.5 1 d . . P A 1
H2A H 0.3059 1.2254 0.5952 0.124 Uiso 0.5 1 calc R U P A 1
H2B H 0.2745 1.1259 0.5988 0.124 Uiso 0.5 1 calc R U P A 1
H2C H 0.1657 1.1421 0.5387 0.124 Uiso 0.5 1 calc R U P A 1
C3A C 0.4146(8) 1.1565(6) 0.5345(6) 0.064(2) Uani 0.5 1 d . . P A 1
H3A H 0.4724 1.2220 0.5690 0.096 Uiso 0.5 1 calc R U P A 1
H3B H 0.4321 1.1370 0.4877 0.096 Uiso 0.5 1 calc R U P A 1
H3C H 0.4252 1.1217 0.5728 0.096 Uiso 0.5 1 calc R U P A 1
C4A C 0.3828(7) 0.9753(5) 0.4067(5) 0.0448(17) Uiso 0.5 1 d . . P B 1
H4A H 0.4415 0.9643 0.3922 0.067 Uiso 0.5 1 calc R U P B 1
H4B H 0.3702 0.9465 0.4482 0.067 Uiso 0.5 1 calc R U P B 1
H4C H 0.4164 1.0414 0.4332 0.067 Uiso 0.5 1 calc R U P B 1
C5A C 0.2115(10) 0.8350(6) 0.2882(5) 0.054(2) Uani 0.5 1 d . . P B 1
H5A H 0.1345 0.8062 0.2319 0.081 Uiso 0.5 1 calc R U P B 1
H5B H 0.1947 0.8084 0.3299 0.081 Uiso 0.5 1 calc R U P B 1
H5C H 0.2742 0.8243 0.2795 0.081 Uiso 0.5 1 calc R U P B 1
C6A C -0.0902(8) 1.0022(6) 0.3353(6) 0.054(2) Uani 0.5 1 d . . P C 1
H6A H -0.0178 1.0631 0.3739 0.081 Uiso 0.5 1 calc R U P C 1
H6B H -0.1081 0.9659 0.3706 0.081 Uiso 0.5 1 calc R U P C 1
H6C H -0.1626 1.0085 0.3024 0.081 Uiso 0.5 1 calc R U P C 1
C7A C -0.1692(7) 0.8525(5) 0.2382(5) 0.061(2) Uani 0.5 1 d . . P C 1
H7A H -0.2485 0.8499 0.2042 0.091 Uiso 0.5 1 calc R U P C 1
H7B H -0.1654 0.8408 0.2913 0.091 Uiso 0.5 1 calc R U P C 1
H7C H -0.1625 0.8059 0.2025 0.091 Uiso 0.5 1 calc R U P C 1
C8A C 0.2785(10) 1.1965(6) 0.4422(7) 0.055(3) Uani 0.5 1 d . . P A 1
H8A H 0.2139 1.2132 0.4384 0.066 Uiso 0.5 1 calc R U P A 1
H8B H 0.3597 1.2536 0.4790 0.066 Uiso 0.5 1 calc R U P A 1
C11A C 0.3084(6) 1.0749(4) 0.2898(4) 0.0316(14) Uani 0.5 1 d . . P D 1
H11A H 0.3172 1.0976 0.2435 0.038 Uiso 0.5 1 calc R U P D 1
H11B H 0.3871 1.1147 0.3458 0.038 Uiso 0.5 1 calc R U P D 1
C12A C -0.0209(10) 1.0295(6) 0.2257(6) 0.031(2) Uani 0.5 1 d . . P C 1
H12A H -0.0914 1.0105 0.1672 0.037 Uiso 0.5 1 calc R U P C 1
H12B H -0.0082 1.0857 0.2646 0.037 Uiso 0.5 1 calc R U P C 1
C13A C 0.0970(7) 1.0532(4) 0.2169(4) 0.0257(14) Uani 0.5 1 d . . P C 1
H13A H 0.0847 0.9993 0.1750 0.031 Uiso 0.5 1 calc R U P C 1
H13B H 0.1156 1.1039 0.1949 0.031 Uiso 0.5 1 calc R U P C 1
C2B C 0.1684(6) 1.1548(5) 0.4946(4) 0.0386(15) Uani 0.5 1 d . . P A 2
H2D H 0.1211 1.1099 0.5133 0.058 Uiso 0.5 1 calc R U P A 2
H2E H 0.1126 1.1483 0.4360 0.058 Uiso 0.5 1 calc R U P A 2
H2F H 0.2050 1.2168 0.5362 0.058 Uiso 0.5 1 calc R U P A 2
C3B C 0.3557(5) 1.1524(4) 0.5795(3) 0.0248(11) Uani 0.5 1 d . . P A 2
H3D H 0.4191 1.1367 0.5797 0.037 Uiso 0.5 1 calc R U P A 2
H3E H 0.3075 1.1135 0.6020 0.037 Uiso 0.5 1 calc R U P A 2
H3F H 0.3963 1.2169 0.6170 0.037 Uiso 0.5 1 calc R U P A 2
C4B C 0.3479(10) 0.9212(8) 0.3762(7) 0.083(3) Uiso 0.5 1 d . . P B 2
H4D H 0.3669 0.8841 0.3410 0.124 Uiso 0.5 1 calc R U P B 2
H4E H 0.3194 0.8894 0.4115 0.124 Uiso 0.5 1 calc R U P B 2
H4F H 0.4230 0.9807 0.4151 0.124 Uiso 0.5 1 calc R U P B 2
C5B C 0.1466(11) 0.8435(7) 0.2550(7) 0.087(3) Uani 0.5 1 d . . P B 2
H5D H 0.1701 0.8149 0.2167 0.130 Uiso 0.5 1 calc R U P B 2
H5E H 0.0796 0.8538 0.2198 0.130 Uiso 0.5 1 calc R U P B 2
H5F H 0.1178 0.8031 0.2844 0.130 Uiso 0.5 1 calc R U P B 2
C6B C -0.1518(7) 0.9431(7) 0.2796(5) 0.056(2) Uani 0.5 1 d . . P C 2
H6D H -0.1208 0.9974 0.3297 0.084 Uiso 0.5 1 calc R U P C 2
H6E H -0.1849 0.8880 0.2926 0.084 Uiso 0.5 1 calc R U P C 2
H6F H -0.2180 0.9396 0.2275 0.084 Uiso 0.5 1 calc R U P C 2
C7B C -0.1052(6) 0.8635(4) 0.1850(4) 0.0372(15) Uani 0.5 1 d . . P C 2
H7D H -0.1257 0.8094 0.2012 0.056 Uiso 0.5 1 calc R U P C 2
H7E H -0.0391 0.8737 0.1695 0.056 Uiso 0.5 1 calc R U P C 2
H7F H -0.1794 0.8537 0.1347 0.056 Uiso 0.5 1 calc R U P C 2
C8B C 0.3365(8) 1.1974(5) 0.4567(5) 0.0296(17) Uani 0.5 1 d . . P A 2
H8C H 0.4158 1.1977 0.4701 0.035 Uiso 0.5 1 calc R U P A 2
H8D H 0.3577 1.2605 0.4873 0.035 Uiso 0.5 1 calc R U P A 2
C11B C 0.2171(12) 1.0359(8) 0.2400(7) 0.077(3) Uani 0.5 1 d . . P D 2
H11C H 0.2654 1.0826 0.2225 0.093 Uiso 0.5 1 calc R U P D 2
H11D H 0.1358 0.9923 0.1870 0.093 Uiso 0.5 1 calc R U P D 2
C12B C -0.0535(12) 0.9868(7) 0.2119(7) 0.044(3) Uani 0.5 1 d . . P C 2
H12C H -0.1228 1.0004 0.1928 0.053 Uiso 0.5 1 calc R U P C 2
H12D H -0.0679 0.9425 0.1595 0.053 Uiso 0.5 1 calc R U P C 2
C13B C 0.0601(11) 1.0698(7) 0.2415(6) 0.057(3) Uani 0.5 1 d . . P C 2
H13C H 0.0564 1.1198 0.2762 0.068 Uiso 0.5 1 calc R U P C 2
H13D H 0.0594 1.0824 0.1888 0.068 Uiso 0.5 1 calc R U P C 2
C9 C 0.2645(4) 1.1733(2) 0.3592(2) 0.0520(10) Uani 1 1 d . . . . .
H9A H 0.3493 1.1989 0.3659 0.062 Uiso 0.5 1 calc R U P A 1
H9B H 0.2261 1.2064 0.3294 0.062 Uiso 0.5 1 calc R U P A 1
H9C H 0.2054 1.1969 0.3497 0.062 Uiso 0.5 1 calc R U P A 2
H9D H 0.3245 1.2081 0.3411 0.062 Uiso 0.5 1 calc R U P A 2
C10 C 0.2858(4) 0.9837(3) 0.2678(3) 0.0586(11) Uani 1 1 d . . . . .
H10A H 0.3599 0.9845 0.2667 0.070 Uiso 0.5 1 calc R U P D 1
H10B H 0.2152 0.9480 0.2072 0.070 Uiso 0.5 1 calc R U P D 1
H10C H 0.2680 0.9393 0.2140 0.070 Uiso 0.5 1 calc R U P D 2
H10D H 0.3763 1.0280 0.2993 0.070 Uiso 0.5 1 calc R U P D 2
C14 C 0.2996(3) 0.88806(19) 0.67724(18) 0.0253(6) Uani 1 1 d . . . . .
C15 C 0.3233(3) 0.8870(2) 0.76118(19) 0.0322(7) Uani 1 1 d . . . . .
H15 H 0.2846 0.8299 0.7665 0.039 Uiso 1 1 calc R U . . .
C16 C 0.4004(3) 0.9653(2) 0.8366(2) 0.0375(7) Uani 1 1 d . . . . .
H16 H 0.4133 0.9610 0.8920 0.045 Uiso 1 1 calc R U . . .
C17 C 0.4587(3) 1.0499(2) 0.8314(2) 0.0367(7) Uani 1 1 d . . . . .
H17 H 0.5109 1.1040 0.8828 0.044 Uiso 1 1 calc R U . . .
C18 C 0.4397(3) 1.0543(2) 0.7502(2) 0.0345(7) Uani 1 1 d . . . . .
H18 H 0.4793 1.1119 0.7458 0.041 Uiso 1 1 calc R U . . .
C19 C 0.3626(3) 0.97464(19) 0.67430(19) 0.0299(6) Uani 1 1 d . . . . .
H19 H 0.3525 0.9792 0.6194 0.036 Uiso 1 1 calc R U . . .
C20 C 0.0851(3) 0.72337(18) 0.58832(17) 0.0224(6) Uani 1 1 d . . . . .
C21 C 0.0303(3) 0.74965(18) 0.63487(18) 0.0250(6) Uani 1 1 d . . . . .
H21 H 0.0692 0.8124 0.6704 0.030 Uiso 1 1 calc R U . . .
C22 C -0.0781(3) 0.68754(19) 0.63071(19) 0.0275(6) Uani 1 1 d . . . . .
H22 H -0.1118 0.7080 0.6633 0.033 Uiso 1 1 calc R U . . .
C23 C -0.1374(3) 0.59560(19) 0.57915(18) 0.0276(6) Uani 1 1 d . . . . .
H23 H -0.2119 0.5529 0.5759 0.033 Uiso 1 1 calc R U . . .
C24 C -0.0872(3) 0.56703(19) 0.53280(19) 0.0287(6) Uani 1 1 d . . . . .
H24 H -0.1270 0.5042 0.4974 0.034 Uiso 1 1 calc R U . . .
C25 C 0.0220(3) 0.63000(18) 0.53757(18) 0.0266(6) Uani 1 1 d . . . . .
H25 H 0.0550 0.6086 0.5049 0.032 Uiso 1 1 calc R U . . .
C26 C 0.2835(3) 0.74703(18) 0.56894(18) 0.0256(6) Uani 1 1 d . . . . .
C27 C 0.2630(3) 0.7083(2) 0.48373(19) 0.0313(6) Uani 1 1 d . . . . .
H27 H 0.2098 0.7169 0.4364 0.038 Uiso 1 1 calc R U . . .
C28 C 0.3179(3) 0.6581(2) 0.4670(2) 0.0351(7) Uani 1 1 d . . . . .
H28 H 0.3015 0.6327 0.4087 0.042 Uiso 1 1 calc R U . . .
C29 C 0.3960(3) 0.6446(2) 0.5339(2) 0.0350(7) Uani 1 1 d . . . . .
H29 H 0.4329 0.6097 0.5220 0.042 Uiso 1 1 calc R U . . .
C30 C 0.4203(3) 0.6825(2) 0.6188(2) 0.0343(7) Uani 1 1 d . . . . .
H30 H 0.4741 0.6738 0.6656 0.041 Uiso 1 1 calc R U . . .
C31 C 0.3655(3) 0.7333(2) 0.6351(2) 0.0306(6) Uani 1 1 d . . . . .
H31 H 0.3846 0.7599 0.6939 0.037 Uiso 1 1 calc R U . . .
Na2 Na 0.79198(11) 0.51984(7) 0.13035(7) 0.0295(3) Uani 1 1 d . . . . .
O3A O 0.8098(6) 0.6477(4) 0.1006(4) 0.0404(15) Uani 0.5 1 d . . P E 1
O3B O 0.7452(6) 0.6105(4) 0.0670(4) 0.0389(15) Uani 0.5 1 d . . P E 2
O4 O 0.8320(2) 0.66210(15) -0.01109(15) 0.0411(6) Uani 1 1 d . . . . .
N5 N 0.9882(3) 0.51692(19) 0.1686(2) 0.0437(7) Uani 1 1 d . . . . .
N6 N 0.6166(3) 0.36720(19) 0.01383(18) 0.0458(7) Uani 1 1 d . . . . .
N7 N 0.7563(2) 0.56988(18) 0.25348(17) 0.0352(6) Uani 1 1 d . . . . .
N8 N 0.7880(2) 0.40870(17) 0.20333(17) 0.0340(6) Uani 1 1 d . . . . .
B2 B 0.8324(3) 0.7010(2) -0.0853(2) 0.0275(7) Uani 1 1 d . . . . .
C32A C 0.8130(8) 0.6831(6) 0.0459(6) 0.036(2) Uani 0.5 1 d . . P E 1
H32A H 0.7981 0.7334 0.0508 0.043 Uiso 0.5 1 calc R U P E 1
C32B C 0.7546(9) 0.6472(6) 0.0144(6) 0.036(2) Uani 0.5 1 d . . P E 2
H32B H 0.6955 0.6662 -0.0095 0.043 Uiso 0.5 1 calc R U P E 2
C33 C 1.0961(5) 0.6086(3) 0.2006(4) 0.0759(14) Uani 1 1 d . . . . .
H33A H 1.1716 0.6038 0.2157 0.114 Uiso 1 1 calc R U . . .
H33B H 1.1059 0.6488 0.2527 0.114 Uiso 1 1 calc R U . . .
H33C H 1.0825 0.6343 0.1546 0.114 Uiso 1 1 calc R U . . .
C34 C 0.9698(5) 0.4617(4) 0.0884(3) 0.0782(14) Uani 1 1 d . . . . .
H34A H 0.9576 0.4915 0.0456 0.117 Uiso 1 1 calc R U . . .
H34B H 0.8961 0.4012 0.0648 0.117 Uiso 1 1 calc R U . . .
H34C H 1.0432 0.4546 0.1001 0.117 Uiso 1 1 calc R U . . .
C35 C 0.6070(5) 0.3433(3) -0.0709(2) 0.0759(15) Uani 1 1 d . . . . .
H35A H 0.6833 0.3440 -0.0654 0.114 Uiso 1 1 calc R U . . .
H35B H 0.5955 0.3877 -0.0968 0.114 Uiso 1 1 calc R U . . .
H35C H 0.5354 0.2819 -0.1087 0.114 Uiso 1 1 calc R U . . .
C36 C 0.5064(4) 0.3706(3) 0.0095(3) 0.0687(13) Uani 1 1 d . . . . .
H36A H 0.4938 0.4132 -0.0187 0.103 Uiso 1 1 calc R U . . .
H36B H 0.5186 0.3916 0.0691 0.103 Uiso 1 1 calc R U . . .
H36C H 0.4330 0.3094 -0.0246 0.103 Uiso 1 1 calc R U . . .
C37 C 0.8745(4) 0.6516(2) 0.3184(2) 0.0480(9) Uani 1 1 d . . . . .
H37A H 0.8682 0.6751 0.3701 0.072 Uiso 1 1 calc R U . . .
H37B H 0.8934 0.6986 0.2929 0.072 Uiso 1 1 calc R U . . .
H37C H 0.9410 0.6359 0.3357 0.072 Uiso 1 1 calc R U . . .
C38 C 0.6600(4) 0.5979(3) 0.2313(3) 0.0592(11) Uani 1 1 d . . . . .
H38A H 0.5786 0.5447 0.1881 0.089 Uiso 1 1 calc R U . . .
H38B H 0.6804 0.6455 0.2067 0.089 Uiso 1 1 calc R U . . .
H38C H 0.6573 0.6220 0.2845 0.089 Uiso 1 1 calc R U . . .
C39 C 1.0093(3) 0.4775(2) 0.2363(3) 0.0485(9) Uani 1 1 d . . . . .
H39A H 1.0411 0.5244 0.2934 0.058 Uiso 1 1 calc R U . . .
H39B H 1.0743 0.4608 0.2413 0.058 Uiso 1 1 calc R U . . .
C40 C 0.8941(3) 0.3940(2) 0.2180(2) 0.0357(7) Uani 1 1 d . . . . .
H40A H 0.8695 0.3441 0.1655 0.043 Uiso 1 1 calc R U . . .
H40B H 0.9140 0.3736 0.2682 0.043 Uiso 1 1 calc R U . . .
C41 C 0.6284(4) 0.2981(2) 0.0524(2) 0.0488(9) Uani 1 1 d . . . . .
H41A H 0.6886 0.2840 0.0421 0.059 Uiso 1 1 calc R U . . .
H41B H 0.5466 0.2410 0.0205 0.059 Uiso 1 1 calc R U . . .
C42 C 0.6694(3) 0.3252(2) 0.1488(2) 0.0457(9) Uani 1 1 d . . . . .
H42A H 0.6051 0.3330 0.1588 0.055 Uiso 1 1 calc R U . . .
H42B H 0.6753 0.2747 0.1672 0.055 Uiso 1 1 calc R U . . .
C43 C 0.7267(4) 0.4979(2) 0.2878(2) 0.0453(9) Uani 1 1 d . . . . .
H43A H 0.6372 0.4519 0.2507 0.054 Uiso 1 1 calc R U . . .
H43B H 0.7412 0.5244 0.3478 0.054 Uiso 1 1 calc R U . . .
C44 C 0.8011(3) 0.4512(2) 0.2913(2) 0.0438(8) Uani 1 1 d . . . . .
H44A H 0.7751 0.4026 0.3147 0.053 Uiso 1 1 calc R U . . .
H44B H 0.8900 0.4961 0.3327 0.053 Uiso 1 1 calc R U . . .
C45 C 0.7872(3) 0.77789(18) -0.07966(17) 0.0233(6) Uani 1 1 d . . . . .
C46 C 0.6642(3) 0.75788(19) -0.12641(18) 0.0276(6) Uani 1 1 d . . . . .
H46 H 0.6025 0.6964 -0.1644 0.033 Uiso 1 1 calc R U . . .
C47 C 0.6273(3) 0.8236(2) -0.1201(2) 0.0309(6) Uani 1 1 d . . . . .
H47 H 0.5423 0.8067 -0.1539 0.037 Uiso 1 1 calc R U . . .
C48 C 0.7145(3) 0.91340(19) -0.06461(19) 0.0312(7) Uani 1 1 d . . . . .
H48 H 0.6900 0.9586 -0.0595 0.037 Uiso 1 1 calc R U . . .
C49 C 0.8366(3) 0.93645(19) -0.01703(19) 0.0311(7) Uani 1 1 d . . . . .
H49 H 0.8973 0.9981 0.0213 0.037 Uiso 1 1 calc R U . . .
C50 C 0.8726(3) 0.86952(18) -0.02459(18) 0.0278(6) Uani 1 1 d . . . . .
H50 H 0.9579 0.8871 0.0089 0.033 Uiso 1 1 calc R U . . .
C51 C 0.9759(3) 0.74922(18) -0.06498(18) 0.0261(6) Uani 1 1 d . . . . .
C52 C 1.0079(3) 0.7779(2) -0.12559(19) 0.0301(6) Uani 1 1 d . . . . .
H52 H 0.9431 0.7640 -0.1816 0.036 Uiso 1 1 calc R U . . .
C53 C 1.1305(3) 0.8261(2) -0.1079(2) 0.0333(7) Uani 1 1 d . . . . .
H53 H 1.1482 0.8446 -0.1512 0.040 Uiso 1 1 calc R U . . .
C54 C 1.2262(3) 0.8468(2) -0.0278(2) 0.0344(7) Uani 1 1 d . . . . .
H54 H 1.3103 0.8801 -0.0151 0.041 Uiso 1 1 calc R U . . .
C55 C 1.1986(3) 0.8186(2) 0.0340(2) 0.0423(8) Uani 1 1 d . . . . .
H55 H 1.2640 0.8323 0.0896 0.051 Uiso 1 1 calc R U . . .
C56 C 1.0758(3) 0.7703(2) 0.0151(2) 0.0383(7) Uani 1 1 d . . . . .
H56 H 1.0588 0.7508 0.0582 0.046 Uiso 1 1 calc R U . . .
C57 C 0.7395(3) 0.61335(19) -0.1772(2) 0.0293(6) Uani 1 1 d . . . . .
C58 C 0.6952(3) 0.6233(2) -0.2581(2) 0.0358(7) Uani 1 1 d . . . . .
H58 H 0.7195 0.6834 -0.2588 0.043 Uiso 1 1 calc R U . . .
C59 C 0.6169(3) 0.5488(2) -0.3382(2) 0.0455(9) Uani 1 1 d . . . . .
H59 H 0.5897 0.5582 -0.3920 0.055 Uiso 1 1 calc R U . . .
C60 C 0.5794(3) 0.4604(2) -0.3376(3) 0.0537(11) Uani 1 1 d . . . . .
H60 H 0.5254 0.4089 -0.3912 0.064 Uiso 1 1 calc R U . . .
C61 C 0.6210(3) 0.4482(2) -0.2589(3) 0.0498(10) Uani 1 1 d . . . . .
H61 H 0.5955 0.3880 -0.2585 0.060 Uiso 1 1 calc R U . . .
C62 C 0.6993(3) 0.5227(2) -0.1810(2) 0.0376(7) Uani 1 1 d . . . . .
H62 H 0.7273 0.5124 -0.1277 0.045 Uiso 1 1 calc R U . . .

loop_
_atom_site_aniso_label
_atom_site_aniso_U_11
_atom_site_aniso_U_22
_atom_site_aniso_U_33
_atom_site_aniso_U_23
_atom_site_aniso_U_13
_atom_site_aniso_U_12
Na1 0.0292(6) 0.0239(6) 0.0320(6) 0.0149(5) 0.0170(5) 0.0133(5)
O1 0.0392(13) 0.0394(12) 0.0395(12) 0.0272(10) 0.0204(11) 0.0220(11)
O2 0.0298(11) 0.0271(10) 0.0250(10) 0.0152(8) 0.0153(9) 0.0152(9)
N1 0.0440(16) 0.0290(13) 0.0280(13) 0.0138(10) 0.0183(12) 0.0170(12)
N2 0.0366(18) 0.0434(18) 0.067(2) 0.0131(16) 0.0018(16) 0.0221(15)
N3 0.0480(17) 0.0492(17) 0.0360(15) 0.0139(13) 0.0205(14) 0.0330(15)
N4 0.071(2) 0.0361(15) 0.0325(14) 0.0214(12) 0.0306(15) 0.0287(15)
B1 0.0287(17) 0.0273(16) 0.0224(15) 0.0165(13) 0.0130(14) 0.0153(14)
C1 0.0428(19) 0.0345(17) 0.0356(17) 0.0216(14) 0.0257(15) 0.0243(15)
C2A 0.090(8) 0.078(7) 0.082(7) 0.017(5) 0.053(6) 0.038(6)
C3A 0.052(5) 0.059(5) 0.076(6) 0.031(5) 0.028(5) 0.024(4)
C5A 0.083(7) 0.051(5) 0.045(5) 0.020(4) 0.023(5) 0.055(5)
C6A 0.064(6) 0.053(5) 0.091(7) 0.042(5) 0.060(5) 0.042(5)
C7A 0.047(5) 0.048(5) 0.058(5) 0.022(4) 0.009(4) 0.011(4)
C8A 0.061(7) 0.021(4) 0.051(5) 0.014(3) 0.004(6) 0.013(5)
C11A 0.030(3) 0.037(4) 0.024(3) 0.008(3) 0.021(3) 0.007(3)
C12A 0.038(6) 0.034(6) 0.032(5) 0.020(5) 0.016(5) 0.025(6)
C13A 0.040(4) 0.030(3) 0.021(3) 0.015(2) 0.020(3) 0.022(3)
C2B 0.044(4) 0.071(5) 0.030(3) 0.026(3) 0.024(3) 0.045(4)
C3B 0.020(3) 0.030(3) 0.021(3) 0.008(2) 0.008(2) 0.012(2)
C5B 0.081(8) 0.056(6) 0.081(8) -0.011(5) 0.036(7) 0.015(6)
C6B 0.039(5) 0.083(7) 0.033(4) 0.013(4) 0.020(4) 0.021(5)
C7B 0.030(3) 0.039(4) 0.032(3) 0.019(3) 0.014(3) 0.006(3)
C8B 0.037(5) 0.017(3) 0.022(4) 0.008(3) 0.009(4) 0.006(4)
C11B 0.115(9) 0.098(8) 0.078(7) 0.058(6) 0.077(7) 0.065(8)
C12B 0.060(7) 0.048(6) 0.038(5) 0.027(6) 0.022(5) 0.034(7)
C13B 0.066(7) 0.055(6) 0.042(5) 0.040(5) 0.014(5) 0.025(6)
C9 0.062(3) 0.0348(19) 0.041(2) 0.0217(15) 0.0231(19) 0.0066(18)
C10 0.056(2) 0.096(3) 0.064(3) 0.044(2) 0.046(2) 0.051(2)
C14 0.0262(15) 0.0287(15) 0.0299(15) 0.0146(12) 0.0168(13) 0.0170(13)
C15 0.0355(17) 0.0341(16) 0.0272(15) 0.0155(13) 0.0148(14) 0.0161(14)
C16 0.0372(19) 0.0410(18) 0.0280(16) 0.0113(14) 0.0134(14) 0.0168(16)
C17 0.0285(17) 0.0342(17) 0.0322(16) 0.0017(13) 0.0104(14) 0.0105(14)
C18 0.0303(17) 0.0247(15) 0.0416(18) 0.0097(13) 0.0181(15) 0.0081(14)
C19 0.0289(16) 0.0276(15) 0.0333(16) 0.0137(12) 0.0165(14) 0.0118(13)
C20 0.0261(15) 0.0250(14) 0.0230(13) 0.0159(11) 0.0126(12) 0.0154(12)
C21 0.0337(16) 0.0233(14) 0.0253(14) 0.0133(11) 0.0162(13) 0.0170(13)
C22 0.0338(16) 0.0322(16) 0.0322(15) 0.0193(13) 0.0217(14) 0.0217(14)
C23 0.0275(16) 0.0299(15) 0.0305(15) 0.0186(12) 0.0149(13) 0.0150(13)
C24 0.0288(16) 0.0233(14) 0.0298(15) 0.0107(12) 0.0131(13) 0.0098(13)
C25 0.0299(16) 0.0291(15) 0.0242(14) 0.0117(12) 0.0139(13) 0.0161(13)
C26 0.0235(15) 0.0225(14) 0.0324(15) 0.0154(12) 0.0154(13) 0.0088(12)
C27 0.0306(16) 0.0349(16) 0.0312(16) 0.0124(13) 0.0171(14) 0.0165(14)
C28 0.0340(18) 0.0400(18) 0.0409(18) 0.0159(14) 0.0248(15) 0.0201(15)
C29 0.0292(17) 0.0308(16) 0.053(2) 0.0174(15) 0.0249(16) 0.0169(14)
C30 0.0283(16) 0.0349(17) 0.0467(19) 0.0237(15) 0.0181(15) 0.0183(14)
C31 0.0331(17) 0.0323(16) 0.0332(16) 0.0192(13) 0.0182(14) 0.0174(14)
Na2 0.0399(7) 0.0269(6) 0.0280(6) 0.0153(5) 0.0159(5) 0.0207(5)
O3A 0.069(5) 0.038(4) 0.041(4) 0.028(3) 0.037(3) 0.035(3)
O3B 0.058(4) 0.037(4) 0.047(4) 0.032(3) 0.034(3) 0.032(3)
O4 0.0622(16) 0.0474(14) 0.0488(14) 0.0369(11) 0.0390(13) 0.0390(13)
N5 0.0506(18) 0.0476(17) 0.0584(19) 0.0329(15) 0.0381(16) 0.0303(15)
N6 0.0476(18) 0.0334(15) 0.0340(15) 0.0078(12) 0.0017(13) 0.0193(14)
N7 0.0349(15) 0.0375(15) 0.0351(14) 0.0147(12) 0.0188(12) 0.0174(13)
N8 0.0324(14) 0.0303(14) 0.0394(15) 0.0215(11) 0.0140(12) 0.0153(12)
B2 0.038(2) 0.0237(16) 0.0269(16) 0.0152(13) 0.0177(15) 0.0161(15)
C32A 0.047(6) 0.035(5) 0.035(5) 0.020(4) 0.022(4) 0.024(4)
C32B 0.047(6) 0.036(5) 0.048(6) 0.031(4) 0.030(5) 0.029(4)
C33 0.084(3) 0.067(3) 0.124(4) 0.054(3) 0.077(3) 0.046(3)
C34 0.097(4) 0.115(4) 0.080(3) 0.050(3) 0.068(3) 0.074(3)
C35 0.098(4) 0.049(2) 0.034(2) 0.0136(18) 0.012(2) 0.015(2)
C36 0.070(3) 0.053(2) 0.056(3) 0.013(2) 0.004(2) 0.035(2)
C37 0.056(2) 0.0353(19) 0.048(2) 0.0185(16) 0.0232(19) 0.0191(18)
C38 0.052(2) 0.074(3) 0.067(3) 0.023(2) 0.034(2) 0.041(2)
C39 0.044(2) 0.053(2) 0.060(2) 0.0290(18) 0.0255(19) 0.0294(19)
C40 0.0381(18) 0.0305(16) 0.0373(17) 0.0170(13) 0.0099(15) 0.0223(15)
C41 0.057(2) 0.0245(17) 0.049(2) 0.0073(15) 0.0216(19) 0.0127(17)
C42 0.041(2) 0.0302(17) 0.051(2) 0.0235(15) 0.0098(17) 0.0131(16)
C43 0.052(2) 0.0407(19) 0.0348(18) 0.0149(15) 0.0252(17) 0.0110(17)
C44 0.044(2) 0.051(2) 0.0387(18) 0.0297(16) 0.0219(16) 0.0185(17)
C45 0.0304(16) 0.0237(14) 0.0194(13) 0.0116(11) 0.0139(12) 0.0134(12)
C46 0.0320(16) 0.0212(14) 0.0267(15) 0.0102(11) 0.0140(13) 0.0104(13)
C47 0.0339(17) 0.0302(16) 0.0359(16) 0.0171(13) 0.0193(14) 0.0180(14)
C48 0.047(2) 0.0237(15) 0.0321(16) 0.0138(12) 0.0249(15) 0.0190(14)
C49 0.0434(19) 0.0222(14) 0.0260(15) 0.0088(11) 0.0182(14) 0.0135(14)
C50 0.0336(17) 0.0256(14) 0.0219(14) 0.0080(11) 0.0137(13) 0.0127(13)
C51 0.0343(16) 0.0232(14) 0.0266(14) 0.0117(11) 0.0156(13) 0.0175(13)
C52 0.0368(17) 0.0333(16) 0.0272(15) 0.0150(12) 0.0166(14) 0.0212(14)
C53 0.0395(18) 0.0342(17) 0.0359(17) 0.0160(13) 0.0227(15) 0.0214(15)
C54 0.0339(17) 0.0300(16) 0.0400(18) 0.0091(13) 0.0184(15) 0.0177(14)
C55 0.0357(19) 0.055(2) 0.0283(17) 0.0148(15) 0.0105(15) 0.0204(17)
C56 0.0400(19) 0.049(2) 0.0298(16) 0.0197(14) 0.0178(15) 0.0220(16)
C57 0.0306(16) 0.0254(15) 0.0393(17) 0.0120(12) 0.0217(14) 0.0157(13)
C58 0.0366(18) 0.0315(16) 0.0329(16) 0.0059(13) 0.0144(14) 0.0160(15)
C59 0.0371(19) 0.050(2) 0.0365(18) -0.0024(15) 0.0142(16) 0.0216(17)
C60 0.033(2) 0.038(2) 0.063(3) -0.0163(18) 0.0230(19) 0.0078(16)
C61 0.048(2) 0.0234(17) 0.078(3) 0.0067(17) 0.040(2) 0.0128(16)
C62 0.0387(19) 0.0238(15) 0.057(2) 0.0126(14) 0.0302(17) 0.0153(15)

loop_
_atom_type_symbol
_atom_type_description
_atom_type_scat_dispersion_real
_atom_type_scat_dispersion_imag
_atom_type_scat_source
C C 0.0033 0.0016 'International Tables Vol C Tables 4.2.6.8 and 6.1.1.4'
H H 0.0000 0.0000 'International Tables Vol C Tables 4.2.6.8 and 6.1.1.4'
B B 0.0013 0.0007 'International Tables Vol C Tables 4.2.6.8 and 6.1.1.4'
N N 0.0061 0.0033 'International Tables Vol C Tables 4.2.6.8 and 6.1.1.4'
O O 0.0106 0.0060 'International Tables Vol C Tables 4.2.6.8 and 6.1.1.4'
Na Na 0.0362 0.0249 'International Tables Vol C Tables 4.2.6.8 and 6.1.1.4'

loop_
_geom_angle_atom_site_label_1
_geom_angle_atom_site_label_2
_geom_angle_atom_site_label_3
_geom_angle
O1 Na1 N3 113.80(10)
O1 Na1 N2 96.14(11)
N3 Na1 N2 113.44(12)
O1 Na1 N4 170.11(11)
N3 Na1 N4 74.23(10)
N2 Na1 N4 74.86(12)
O1 Na1 N1 106.13(9)
N3 Na1 N1 110.92(10)
N2 Na1 N1 115.45(10)
N4 Na1 N1 74.90(9)
C1 O1 Na1 141.6(2)
C1 O2 B1 120.4(2)
C3B N1 C8B 112.9(4)
C2A N1 C8A 117.1(7)
C3B N1 C2B 107.1(4)
C8B N1 C2B 109.9(5)
C2A N1 C3A 106.0(6)
C8A N1 C3A 101.4(6)
C2A N1 Na1 119.1(5)
C3B N1 Na1 119.3(3)
C8B N1 Na1 108.6(3)
C8A N1 Na1 104.5(4)
C2B N1 Na1 97.7(3)
C3A N1 Na1 107.0(3)
C12B N2 C6B 111.1(8)
C12B N2 C7B 81.9(6)
C6B N2 C7B 111.0(5)
C7A N2 C12A 140.4(5)
C7A N2 C6A 94.0(5)
C12A N2 C6A 96.8(4)
C12B N2 Na1 115.7(6)
C6B N2 Na1 122.5(4)
C7A N2 Na1 113.2(3)
C7B N2 Na1 107.0(3)
C12A N2 Na1 103.9(4)
C6A N2 Na1 93.8(4)
C4B N3 C10 117.3(5)
C10 N3 C5A 116.3(4)
C4B N3 C5B 110.7(7)
C10 N3 C5B 101.4(5)
C10 N3 C4A 105.1(4)
C5A N3 C4A 106.6(5)
C4B N3 Na1 119.0(5)
C10 N3 Na1 110.0(2)
C5A N3 Na1 115.8(4)
C5B N3 Na1 94.5(5)
C4A N3 Na1 101.1(3)
C11B N4 C9 129.7(6)
C13A N4 C9 119.6(4)
C13A N4 C11A 109.4(4)
C9 N4 C11A 97.1(3)
C11B N4 C13B 105.1(7)
C9 N4 C13B 101.3(4)
C11B N4 Na1 107.9(4)
C13A N4 Na1 113.8(3)
C9 N4 Na1 108.50(18)
C11A N4 Na1 106.4(3)
C13B N4 Na1 100.0(4)
O2 B1 C26 104.4(2)
O2 B1 C14 107.2(2)
C26 B1 C14 111.9(2)
O2 B1 C20 109.0(2)
C26 B1 C20 110.8(2)
C14 B1 C20 113.2(2)
O1 C1 O2 125.7(3)
O1 C1 H1 117.1
O2 C1 H1 117.1
N1 C2A H2A 109.5
N1 C2A H2B 109.5
H2A C2A H2B 109.5
N1 C2A H2C 109.5
H2A C2A H2C 109.5
H2B C2A H2C 109.5
N1 C3A H3A 109.5
N1 C3A H3B 109.5
H3A C3A H3B 109.5
N1 C3A H3C 109.5
H3A C3A H3C 109.5
H3B C3A H3C 109.5
N3 C4A H4A 109.5
N3 C4A H4B 109.5
H4A C4A H4B 109.5
N3 C4A H4C 109.5
H4A C4A H4C 109.5
H4B C4A H4C 109.5
N3 C5A H5A 109.5
N3 C5A H5B 109.5
H5A C5A H5B 109.5
N3 C5A H5C 109.5
H5A C5A H5C 109.5
H5B C5A H5C 109.5
N2 C6A H6A 109.5
N2 C6A H6B 109.5
H6A C6A H6B 109.5
N2 C6A H6C 109.5
H6A C6A H6C 109.5
H6B C6A H6C 109.5
N2 C7A H7A 109.5
N2 C7A H7B 109.5
H7A C7A H7B 109.5
N2 C7A H7C 109.5
H7A C7A H7C 109.5
H7B C7A H7C 109.5
C9 C8A N1 124.9(7)
C9 C8A H8A 106.1
N1 C8A H8A 106.1
C9 C8A H8B 106.1
N1 C8A H8B 106.1
H8A C8A H8B 106.3
C10 C11A N4 110.1(4)
C10 C11A H11A 109.6
N4 C11A H11A 109.6
C10 C11A H11B 109.6
N4 C11A H11B 109.6
H11A C11A H11B 108.2
C13A C12A N2 115.3(6)
C13A C12A H12A 108.5
N2 C12A H12A 108.5
C13A C12A H12B 108.5
N2 C12A H12B 108.5
H12A C12A H12B 107.5
N4 C13A C12A 107.5(6)
N4 C13A H13A 110.2
C12A C13A H13A 110.2
N4 C13A H13B 110.2
C12A C13A H13B 110.2
H13A C13A H13B 108.5
N1 C2B H2D 109.5
N1 C2B H2E 109.5
H2D C2B H2E 109.5
N1 C2B H2F 109.5
H2D C2B H2F 109.5
H2E C2B H2F 109.5
N1 C3B H3D 109.5
N1 C3B H3E 109.5
H3D C3B H3E 109.5
N1 C3B H3F 109.5
H3D C3B H3F 109.5
H3E C3B H3F 109.5
N3 C4B H4D 109.5
N3 C4B H4E 109.5
H4D C4B H4E 109.5
N3 C4B H4F 109.5
H4D C4B H4F 109.5
H4E C4B H4F 109.5
N3 C5B H5D 109.5
N3 C5B H5E 109.5
H5D C5B H5E 109.5
N3 C5B H5F 109.5
H5D C5B H5F 109.5
H5E C5B H5F 109.5
N2 C6B H6D 109.5
N2 C6B H6E 109.5
H6D C6B H6E 109.5
N2 C6B H6F 109.5
H6D C6B H6F 109.5
H6E C6B H6F 109.5
N2 C7B H7D 109.5
C12B C7B H7D 150.5
N2 C7B H7E 109.5
H7D C7B H7E 109.5
N2 C7B H7F 109.5
H7D C7B H7F 109.5
H7E C7B H7F 109.5
N1 C8B C9 115.9(6)
N1 C8B H8C 108.3
C9 C8B H8C 108.3
N1 C8B H8D 108.3
C9 C8B H8D 108.3
H8C C8B H8D 107.4
N4 C11B C10 118.2(7)
N4 C11B H11C 107.8
C10 C11B H11C 107.8
N4 C11B H11D 107.8
C10 C11B H11D 107.8
H11C C11B H11D 107.1
N2 C12B C13B 117.0(10)
N2 C12B H12C 108.0
C13B C12B H12C 108.0
C7B C12B H12C 113.9
N2 C12B H12D 108.0
C13B C12B H12D 108.0
H12C C12B H12D 107.3
C12B C13B N4 121.1(7)
C12B C13B H13C 107.0
N4 C13B H13C 107.0
C12B C13B H13D 107.0
N4 C13B H13D 107.0
H13C C13B H13D 106.8
C8A C9 N4 121.6(5)
N4 C9 C8B 120.3(4)
C8A C9 H9A 106.9
N4 C9 H9A 106.9
C8A C9 H9B 106.9
N4 C9 H9B 106.9
H9A C9 H9B 106.7
N4 C9 H9C 107.2
C8B C9 H9C 107.2
N4 C9 H9D 107.2
C8B C9 H9D 107.2
H9C C9 H9D 106.9
C11A C10 N3 118.6(4)
N3 C10 C11B 117.5(4)
C11A C10 H10A 107.7
N3 C10 H10A 107.7
C11A C10 H10B 107.7
N3 C10 H10B 107.7
H10A C10 H10B 107.1
N3 C10 H10C 107.9
C11B C10 H10C 107.9
N3 C10 H10D 107.9
C11B C10 H10D 107.9
H10C C10 H10D 107.2
C15 C14 C19 115.5(3)
C15 C14 B1 123.3(2)
C19 C14 B1 121.2(2)
C16 C15 C14 123.2(3)
C16 C15 H15 118.4
C14 C15 H15 118.4
C15 C16 C17 120.0(3)
C15 C16 H16 120.0
C17 C16 H16 120.0
C18 C17 C16 118.9(3)
C18 C17 H17 120.5
C16 C17 H17 120.5
C17 C18 C19 120.7(3)
C17 C18 H18 119.7
C19 C18 H18 119.7
C18 C19 C14 121.7(3)
C18 C19 H19 119.1
C14 C19 H19 119.1
C25 C20 C21 115.1(2)
C25 C20 B1 121.5(2)
C21 C20 B1 123.3(2)
C22 C21 C20 122.5(3)
C22 C21 H21 118.7
C20 C21 H21 118.7
C21 C22 C23 120.1(3)
C21 C22 H22 119.9
C23 C22 H22 119.9
C24 C23 C22 119.3(3)
C24 C23 H23 120.4
C22 C23 H23 120.4
C23 C24 C25 120.1(3)
C23 C24 H24 119.9
C25 C24 H24 119.9
C24 C25 C20 122.8(3)
C24 C25 H25 118.6
C20 C25 H25 118.6
C31 C26 C27 115.3(3)
C31 C26 B1 121.6(2)
C27 C26 B1 122.9(2)
C28 C27 C26 122.0(3)
C28 C27 H27 119.0
C26 C27 H27 119.0
C29 C28 C27 120.7(3)
C29 C28 H28 119.7
C27 C28 H28 119.7
C28 C29 C30 119.3(3)
C28 C29 H29 120.3
C30 C29 H29 120.3
C29 C30 C31 119.6(3)
C29 C30 H30 120.2
C31 C30 H30 120.2
C30 C31 C26 123.0(3)
C30 C31 H31 118.5
C26 C31 H31 118.5
O3B Na2 N8 163.20(19)
O3A Na2 N8 163.84(17)
O3B Na2 N5 123.29(18)
O3A Na2 N5 109.32(19)
N8 Na2 N5 73.42(9)
O3B Na2 N7 94.56(19)
O3A Na2 N7 90.98(17)
N8 Na2 N7 74.08(9)
N5 Na2 N7 117.02(10)
O3B Na2 N6 99.36(17)
O3A Na2 N6 117.85(17)
N8 Na2 N6 74.87(9)
N5 Na2 N6 107.69(11)
N7 Na2 N6 113.60(11)
C32A O3A Na2 143.7(6)
C32B O3B Na2 144.9(6)
C32A O4 B2 130.5(5)
C32B O4 B2 125.3(5)
C34 N5 C39 112.6(3)
C34 N5 C33 108.4(3)
C39 N5 C33 109.7(3)
C34 N5 Na2 105.5(3)
C39 N5 Na2 108.0(2)
C33 N5 Na2 112.8(2)
C35 N6 C36 111.6(3)
C35 N6 C41 110.1(3)
C36 N6 C41 107.9(3)
C35 N6 Na2 118.8(3)
C36 N6 Na2 102.4(2)
C41 N6 Na2 105.32(19)
C43 N7 C37 111.1(3)
C43 N7 C38 110.7(3)
C37 N7 C38 106.7(3)
C43 N7 Na2 109.0(2)
C37 N7 Na2 104.5(2)
C38 N7 Na2 114.7(2)
C42 N8 C40 112.5(3)
C42 N8 C44 111.0(3)
C40 N8 C44 108.9(2)
C42 N8 Na2 107.80(18)
C40 N8 Na2 109.96(18)
C44 N8 Na2 106.52(18)
O4 B2 C51 105.3(2)
O4 B2 C57 106.0(2)
C51 B2 C57 112.9(2)
O4 B2 C45 109.8(2)
C51 B2 C45 109.9(2)
C57 B2 C45 112.6(2)
O4 C32A O3A 127.5(9)
O4 C32A H32A 116.3
O3A C32A H32A 116.3
O3B C32B O4 127.4(8)
O3B C32B H32B 116.3
O4 C32B H32B 116.3
N5 C33 H33A 109.5
N5 C33 H33B 109.5
H33A C33 H33B 109.5
N5 C33 H33C 109.5
H33A C33 H33C 109.5
H33B C33 H33C 109.5
N5 C34 H34A 109.5
N5 C34 H34B 109.5
H34A C34 H34B 109.5
N5 C34 H34C 109.5
H34A C34 H34C 109.5
H34B C34 H34C 109.5
N6 C35 H35A 109.5
N6 C35 H35B 109.5
H35A C35 H35B 109.5
N6 C35 H35C 109.5
H35A C35 H35C 109.5
H35B C35 H35C 109.5
N6 C36 H36A 109.5
N6 C36 H36B 109.5
H36A C36 H36B 109.5
N6 C36 H36C 109.5
H36A C36 H36C 109.5
H36B C36 H36C 109.5
N7 C37 H37A 109.5
N7 C37 H37B 109.5
H37A C37 H37B 109.5
N7 C37 H37C 109.5
H37A C37 H37C 109.5
H37B C37 H37C 109.5
N7 C38 H38A 109.5
N7 C38 H38B 109.5
H38A C38 H38B 109.5
N7 C38 H38C 109.5
H38A C38 H38C 109.5
H38B C38 H38C 109.5
N5 C39 C40 113.3(3)
N5 C39 H39A 108.9
C40 C39 H39A 108.9
N5 C39 H39B 108.9
C40 C39 H39B 108.9
H39A C39 H39B 107.7
N8 C40 C39 113.9(2)
N8 C40 H40A 108.8
C39 C40 H40A 108.8
N8 C40 H40B 108.8
C39 C40 H40B 108.8
H40A C40 H40B 107.7
N6 C41 C42 115.9(3)
N6 C41 H41A 108.3
C42 C41 H41A 108.3
N6 C41 H41B 108.3
C42 C41 H41B 108.3
H41A C41 H41B 107.4
N8 C42 C41 114.0(3)
N8 C42 H42A 108.8
C41 C42 H42A 108.8
N8 C42 H42B 108.8
C41 C42 H42B 108.8
H42A C42 H42B 107.6
N7 C43 C44 113.5(3)
N7 C43 H43A 108.9
C44 C43 H43A 108.9
N7 C43 H43B 108.9
C44 C43 H43B 108.9
H43A C43 H43B 107.7
C43 C44 N8 113.9(3)
C43 C44 H44A 108.8
N8 C44 H44A 108.8
C43 C44 H44B 108.8
N8 C44 H44B 108.8
H44A C44 H44B 107.7
C46 C45 C50 115.2(2)
C46 C45 B2 123.9(2)
C50 C45 B2 120.9(3)
C47 C46 C45 123.2(3)
C47 C46 H46 118.4
C45 C46 H46 118.4
C48 C47 C46 119.8(3)
C48 C47 H47 120.1
C46 C47 H47 120.1
C49 C48 C47 119.2(3)
C49 C48 H48 120.4
C47 C48 H48 120.4
C48 C49 C50 120.3(3)
C48 C49 H49 119.8
C50 C49 H49 119.8
C45 C50 C49 122.3(3)
C45 C50 H50 118.9
C49 C50 H50 118.9
C52 C51 C56 115.4(3)
C52 C51 B2 121.1(3)
C56 C51 B2 123.3(3)
C53 C52 C51 122.8(3)
C53 C52 H52 118.6
C51 C52 H52 118.6
C54 C53 C52 120.0(3)
C54 C53 H53 120.0
C52 C53 H53 120.0
C53 C54 C55 119.1(3)
C53 C54 H54 120.4
C55 C54 H54 120.4
C54 C55 C56 120.1(3)
C54 C55 H55 119.9
C56 C55 H55 119.9
C55 C56 C51 122.5(3)
C55 C56 H56 118.7
C51 C56 H56 118.7
C58 C57 C62 115.6(3)
C58 C57 B2 121.9(2)
C62 C57 B2 122.5(3)
C59 C58 C57 122.9(3)
C59 C58 H58 118.6
C57 C58 H58 118.6
C60 C59 C58 118.9(4)
C60 C59 H59 120.6
C58 C59 H59 120.6
C61 C60 C59 119.7(3)
C61 C60 H60 120.1
C59 C60 H60 120.1
C62 C61 C60 120.4(3)
C62 C61 H61 119.8
C60 C61 H61 119.8
C61 C62 C57 122.6(3)
C61 C62 H62 118.7
C57 C62 H62 118.7

loop_
_geom_bond_atom_site_label_1
_geom_bond_atom_site_label_2
_geom_bond_distance
Na1 O1 2.217(2)
Na1 N3 2.442(3)
Na1 N2 2.447(3)
Na1 N4 2.457(3)
Na1 N1 2.485(3)
O1 C1 1.224(3)
O2 C1 1.270(3)
O2 B1 1.572(3)
N1 C2A 1.369(9)
N1 C3B 1.425(6)
N1 C8B 1.435(8)
N1 C8A 1.440(10)
N1 C2B 1.560(6)
N1 C3A 1.602(9)
N2 C12B 1.225(10)
N2 C6B 1.324(8)
N2 C7A 1.558(8)
N2 C7B 1.564(7)
N2 C12A 1.627(9)
N2 C6A 1.685(8)
N3 C4B 1.339(11)
N3 C10 1.454(5)
N3 C5A 1.470(8)
N3 C5B 1.510(10)
N3 C4A 1.529(8)
N4 C11B 1.375(9)
N4 C13A 1.390(7)
N4 C9 1.441(4)
N4 C11A 1.616(7)
N4 C13B 1.622(11)
B1 C26 1.615(4)
B1 C14 1.626(4)
B1 C20 1.636(4)
C1 H1 0.9500
C2A H2A 0.9800
C2A H2B 0.9800
C2A H2C 0.9800
C3A H3A 0.9800
C3A H3B 0.9800
C3A H3C 0.9800
C4A H4A 0.9800
C4A H4B 0.9800
C4A H4C 0.9800
C5A H5A 0.9800
C5A H5B 0.9800
C5A H5C 0.9800
C6A H6A 0.9800
C6A H6B 0.9800
C6A H6C 0.9800
C7A H7A 0.9800
C7A H7B 0.9800
C7A H7C 0.9800
C8A C9 1.373(12)
C8A H8A 0.9900
C8A H8B 0.9900
C11A C10 1.414(8)
C11A H11A 0.9900
C11A H11B 0.9900
C12A C13A 1.539(12)
C12A H12A 0.9900
C12A H12B 0.9900
C13A H13A 0.9900
C13A H13B 0.9900
C2B H2D 0.9800
C2B H2E 0.9800
C2B H2F 0.9800
C3B H3D 0.9800
C3B H3E 0.9800
C3B H3F 0.9800
C4B H4D 0.9800
C4B H4E 0.9800
C4B H4F 0.9800
C5B H5D 0.9800
C5B H5E 0.9800
C5B H5F 0.9800
C6B H6D 0.9800
C6B H6E 0.9800
C6B H6F 0.9800
C7B H7D 0.9800
C7B H7E 0.9800
C7B H7F 0.9800
C8B C9 1.508(8)
C8B H8C 0.9900
C8B H8D 0.9900
C11B C10 1.522(11)
C11B H11C 0.9900
C11B H11D 0.9900
C12B C13B 1.435(13)
C12B H12C 0.9900
C12B H12D 0.9900
C13B H13C 0.9900
C13B H13D 0.9900
C9 H9A 0.9900
C9 H9B 0.9900
C9 H9C 0.9900
C9 H9D 0.9900
C10 H10A 0.9900
C10 H10B 0.9900
C10 H10C 0.9900
C10 H10D 0.9900
C14 C15 1.402(4)
C14 C19 1.408(4)
C15 C16 1.384(4)
C15 H15 0.9500
C16 C17 1.386(5)
C16 H16 0.9500
C17 C18 1.383(4)
C17 H17 0.9500
C18 C19 1.400(4)
C18 H18 0.9500
C19 H19 0.9500
C20 C25 1.398(4)
C20 C21 1.411(4)
C21 C22 1.384(4)
C21 H21 0.9500
C22 C23 1.386(4)
C22 H22 0.9500
C23 C24 1.372(4)
C23 H23 0.9500
C24 C25 1.393(4)
C24 H24 0.9500
C25 H25 0.9500
C26 C31 1.397(4)
C26 C27 1.412(4)
C27 C28 1.385(4)
C27 H27 0.9500
C28 C29 1.376(4)
C28 H28 0.9500
C29 C30 1.385(4)
C29 H29 0.9500
C30 C31 1.390(4)
C30 H30 0.9500
C31 H31 0.9500
Na2 O3B 2.203(6)
Na2 O3A 2.273(6)
Na2 N8 2.464(2)
Na2 N5 2.466(3)
Na2 N7 2.480(3)
Na2 N6 2.513(3)
O3A C32A 1.231(11)
O3B C32B 1.224(11)
O4 C32A 1.160(10)
O4 C32B 1.230(10)
O4 B2 1.569(3)
N5 C34 1.436(5)
N5 C39 1.461(4)
N5 C33 1.474(5)
N6 C35 1.426(5)
N6 C36 1.466(5)
N6 C41 1.489(4)
N7 C43 1.445(4)
N7 C37 1.460(4)
N7 C38 1.480(4)
N8 C42 1.448(4)
N8 C40 1.466(4)
N8 C44 1.514(4)
B2 C51 1.620(5)
B2 C57 1.623(4)
B2 C45 1.644(4)
C32A H32A 0.9500
C32B H32B 0.9500
C33 H33A 0.9800
C33 H33B 0.9800
C33 H33C 0.9800
C34 H34A 0.9800
C34 H34B 0.9800
C34 H34C 0.9800
C35 H35A 0.9800
C35 H35B 0.9800
C35 H35C 0.9800
C36 H36A 0.9800
C36 H36B 0.9800
C36 H36C 0.9800
C37 H37A 0.9800
C37 H37B 0.9800
C37 H37C 0.9800
C38 H38A 0.9800
C38 H38B 0.9800
C38 H38C 0.9800
C39 C40 1.503(5)
C39 H39A 0.9900
C39 H39B 0.9900
C40 H40A 0.9900
C40 H40B 0.9900
C41 C42 1.500(5)
C41 H41A 0.9900
C41 H41B 0.9900
C42 H42A 0.9900
C42 H42B 0.9900
C43 C44 1.484(5)
C43 H43A 0.9900
C43 H43B 0.9900
C44 H44A 0.9900
C44 H44B 0.9900
C45 C46 1.393(4)
C45 C50 1.397(4)
C46 C47 1.391(4)
C46 H46 0.9500
C47 C48 1.381(4)
C47 H47 0.9500
C48 C49 1.370(4)
C48 H48 0.9500
C49 C50 1.403(4)
C49 H49 0.9500
C50 H50 0.9500
C51 C52 1.389(4)
C51 C56 1.395(4)
C52 C53 1.389(4)
C52 H52 0.9500
C53 C54 1.372(4)
C53 H53 0.9500
C54 C55 1.380(4)
C54 H54 0.9500
C55 C56 1.384(5)
C55 H55 0.9500
C56 H56 0.9500
C57 C58 1.398(4)
C57 C62 1.405(4)
C58 C59 1.398(4)
C58 H58 0.9500
C59 C60 1.394(5)
C59 H59 0.9500
C60 C61 1.378(6)
C60 H60 0.9500
C61 C62 1.377(5)
C61 H61 0.9500
C62 H62 0.9500

loop_
_geom_torsion_atom_site_label_1
_geom_torsion_atom_site_label_2
_geom_torsion_atom_site_label_3
_geom_torsion_atom_site_label_4
_geom_torsion
C1 O2 B1 C26 167.8(2)
C1 O2 B1 C14 -73.4(3)
C1 O2 B1 C20 49.4(3)
Na1 O1 C1 O2 -30.6(5)
B1 O2 C1 O1 170.6(3)
C2A N1 C8A C9 -161.5(9)
C3B N1 C8A C9 129.8(8)
C8B N1 C8A C9 75.1(15)
C2B N1 C8A C9 -123.5(10)
C3A N1 C8A C9 83.7(10)
Na1 N1 C8A C9 -27.4(11)
C11B N4 C11A C10 -56.2(7)
C13A N4 C11A C10 -81.2(5)
C9 N4 C11A C10 153.9(4)
C13B N4 C11A C10 -88.3(8)
Na1 N4 C11A C10 42.2(5)
C12B N2 C12A C13A -90(3)
C6B N2 C12A C13A 172.0(7)
C7A N2 C12A C13A -119.9(9)
C7B N2 C12A C13A -71.0(7)
C6A N2 C12A C13A 135.3(7)
Na1 N2 C12A C13A 39.6(7)
C11B N4 C13A C12A 146.5(7)
C9 N4 C13A C12A -86.7(6)
C11A N4 C13A C12A 162.8(5)
C13B N4 C13A C12A -25.7(7)
Na1 N4 C13A C12A 43.8(6)
N2 C12A C13A N4 -57.9(8)
C6B N2 C7B C12B 109.6(8)
C7A N2 C7B C12B 138.5(8)
C12A N2 C7B C12B -6.3(9)
C6A N2 C7B C12B 116.1(10)
Na1 N2 C7B C12B -114.5(7)
C2A N1 C8B C9 -127.4(8)
C3B N1 C8B C9 167.5(5)
C8A N1 C8B C9 -53.3(12)
C2B N1 C8B C9 -72.9(7)
C3A N1 C8B C9 135.5(7)
Na1 N1 C8B C9 32.9(7)
C13A N4 C11B C10 -149.2(10)
C9 N4 C11B C10 95.7(8)
C11A N4 C11B C10 55.4(8)
C13B N4 C11B C10 -144.9(8)
Na1 N4 C11B C10 -38.9(10)
C6B N2 C12B C13B 119.9(10)
C7A N2 C12B C13B -171.7(9)
C7B N2 C12B C13B -130.7(11)
C12A N2 C12B C13B 31(2)
C6A N2 C12B C13B 79.2(11)
Na1 N2 C12B C13B -25.7(12)
C6B N2 C12B C7B -109.5(6)
C7A N2 C12B C7B -41.0(7)
C12A N2 C12B C7B 161(3)
C6A N2 C12B C7B -150.1(5)
Na1 N2 C12B C7B 105.0(4)
N2 C7B C12B C13B 95.5(14)
N2 C12B C13B N4 42.4(15)
C7B C12B C13B N4 -27.2(18)
C11B N4 C13B C12B 80.0(11)
C13A N4 C13B C12B 87.8(13)
C9 N4 C13B C12B -143.1(10)
C11A N4 C13B C12B 100.4(11)
Na1 N4 C13B C12B -31.8(11)
N1 C8A C9 N4 26.7(12)
N1 C8A C9 C8B -69.5(12)
C11B N4 C9 C8A -142.3(9)
C13A N4 C9 C8A 125.0(7)
C11A N4 C9 C8A -117.9(7)
C13B N4 C9 C8A 96.8(7)
Na1 N4 C9 C8A -7.8(7)
C11B N4 C9 C8B -109.5(8)
C13A N4 C9 C8B 157.8(6)
C11A N4 C9 C8B -85.1(5)
C13B N4 C9 C8B 129.6(6)
Na1 N4 C9 C8B 25.0(5)
N1 C8B C9 C8A 58.9(12)
N1 C8B C9 N4 -42.2(8)
N4 C11A C10 N3 -53.5(6)
N4 C11A C10 C11B 46.5(6)
C4B N3 C10 C11A -106.1(7)
C5A N3 C10 C11A 168.3(6)
C5B N3 C10 C11A 133.3(7)
C4A N3 C10 C11A -74.0(6)
Na1 N3 C10 C11A 34.1(5)
C4B N3 C10 C11B -152.9(8)
C5A N3 C10 C11B 121.6(8)
C5B N3 C10 C11B 86.6(8)
C4A N3 C10 C11B -120.7(7)
Na1 N3 C10 C11B -12.6(7)
N4 C11B C10 C11A -65.4(9)
N4 C11B C10 N3 37.5(12)
O2 B1 C14 C15 159.2(3)
C26 B1 C14 C15 -87.0(3)
C20 B1 C14 C15 39.0(4)
O2 B1 C14 C19 -22.5(4)
C26 B1 C14 C19 91.3(3)
C20 B1 C14 C19 -142.7(3)
C19 C14 C15 C16 1.7(4)
B1 C14 C15 C16 -180.0(3)
C14 C15 C16 C17 -0.2(5)
C15 C16 C17 C18 -0.8(5)
C16 C17 C18 C19 0.1(5)
C17 C18 C19 C14 1.5(5)
C15 C14 C19 C18 -2.3(4)
B1 C14 C19 C18 179.3(3)
O2 B1 C20 C25 85.2(3)
C26 B1 C20 C25 -29.0(3)
C14 B1 C20 C25 -155.6(2)
O2 B1 C20 C21 -91.4(3)
C26 B1 C20 C21 154.4(2)
C14 B1 C20 C21 27.7(3)
C25 C20 C21 C22 0.0(4)
B1 C20 C21 C22 176.9(2)
C20 C21 C22 C23 -0.2(4)
C21 C22 C23 C24 0.3(4)
C22 C23 C24 C25 -0.1(4)
C23 C24 C25 C20 -0.1(4)
C21 C20 C25 C24 0.1(4)
B1 C20 C25 C24 -176.8(2)
O2 B1 C26 C31 161.0(2)
C14 B1 C26 C31 45.5(3)
C20 B1 C26 C31 -81.8(3)
O2 B1 C26 C27 -24.3(3)
C14 B1 C26 C27 -139.9(3)
C20 B1 C26 C27 92.8(3)
C31 C26 C27 C28 1.7(4)
B1 C26 C27 C28 -173.2(3)
C26 C27 C28 C29 -0.4(5)
C27 C28 C29 C30 -0.5(5)
C28 C29 C30 C31 0.1(4)
C29 C30 C31 C26 1.4(5)
C27 C26 C31 C30 -2.2(4)
B1 C26 C31 C30 172.8(3)
C32A O4 B2 C51 113.2(6)
C32B O4 B2 C51 155.5(6)
C32A O4 B2 C57 -127.0(6)
C32B O4 B2 C57 -84.6(6)
C32A O4 B2 C45 -5.1(7)
C32B O4 B2 C45 37.2(6)
C32B O4 C32A O3A 82.3(15)
B2 O4 C32A O3A 177.3(7)
Na2 O3A C32A O4 -17.6(17)
Na2 O3B C32B O4 -21.0(17)
C32A O4 C32B O3B -74.2(15)
B2 O4 C32B O3B 174.0(7)
C34 N5 C39 C40 -72.1(4)
C33 N5 C39 C40 167.2(3)
Na2 N5 C39 C40 44.0(3)
C42 N8 C40 C39 153.5(3)
C44 N8 C40 C39 -83.1(3)
Na2 N8 C40 C39 33.3(3)
N5 C39 C40 N8 -54.7(4)
C35 N6 C41 C42 166.0(4)
C36 N6 C41 C42 -72.0(4)
Na2 N6 C41 C42 36.8(4)
C40 N8 C42 C41 -79.3(3)
C44 N8 C42 C41 158.4(3)
Na2 N8 C42 C41 42.1(3)
N6 C41 C42 N8 -57.5(4)
C37 N7 C43 C44 -75.6(4)
C38 N7 C43 C44 166.1(3)
Na2 N7 C43 C44 39.1(3)
N7 C43 C44 N8 -57.8(4)
C42 N8 C44 C43 -75.3(3)
C40 N8 C44 C43 160.3(3)
Na2 N8 C44 C43 41.8(3)
O4 B2 C45 C46 -92.4(3)
C51 B2 C45 C46 152.1(3)
C57 B2 C45 C46 25.4(4)
O4 B2 C45 C50 86.2(3)
C51 B2 C45 C50 -29.2(3)
C57 B2 C45 C50 -155.9(2)
C50 C45 C46 C47 0.5(4)
B2 C45 C46 C47 179.2(3)
C45 C46 C47 C48 -0.8(4)
C46 C47 C48 C49 0.6(4)
C47 C48 C49 C50 -0.1(4)
C46 C45 C50 C49 0.0(4)
B2 C45 C50 C49 -178.8(2)
C48 C49 C50 C45 -0.2(4)
O4 B2 C51 C52 169.2(2)
C57 B2 C51 C52 54.0(3)
C45 B2 C51 C52 -72.5(3)
O4 B2 C51 C56 -15.2(4)
C57 B2 C51 C56 -130.3(3)
C45 B2 C51 C56 103.1(3)
C56 C51 C52 C53 -1.3(4)
B2 C51 C52 C53 174.6(3)
C51 C52 C53 C54 0.3(4)
C52 C53 C54 C55 0.5(4)
C53 C54 C55 C56 -0.2(5)
C54 C55 C56 C51 -0.9(5)
C52 C51 C56 C55 1.6(4)
B2 C51 C56 C55 -174.2(3)
O4 B2 C57 C58 165.7(3)
C51 B2 C57 C58 -79.5(3)
C45 B2 C57 C58 45.6(4)
O4 B2 C57 C62 -15.1(4)
C51 B2 C57 C62 99.7(3)
C45 B2 C57 C62 -135.2(3)
C62 C57 C58 C59 -0.4(4)
B2 C57 C58 C59 178.8(3)
C57 C58 C59 C60 1.0(5)
C58 C59 C60 C61 -0.7(5)
C59 C60 C61 C62 0.0(5)
C60 C61 C62 C57 0.6(5)
C58 C57 C62 C61 -0.4(4)
B2 C57 C62 C61 -179.6(3)
